data_7708218
loop_
_publ_author_name
'Qian, Junfeng'
'Lu, Huangjie'
'Zheng, Zhaofa'
'Xu, Miaomiao'
'Qian, Yuan'
'Zhang, Zhi-Hui'
'Wang, Jian-Qiang'
'He, Mingyang'
'Lin, Jian'

_publ_section_title
;
 Achieving Colour Tuneable and White-Light Luminescence in a Large Family
 of Dual-Emission Lanthanide Coordination Polymers
;
_journal_name_full 'Dalton Transactions'
_journal_paper_doi 10.1039/D1DT01618K
_journal_year 2021
_chemical_formula_moiety 'C33 Dy N6 O7'
_chemical_formula_sum 'C33 Dy N6 O7'
_chemical_formula_weight 754.89
_chemical_melting_point ?
_chemical_name_common 'Dysprosium 2,2':6',2''-terpyridine-4'-carboxyli'
_space_group_crystal_system monoclinic
_space_group_IT_number 14
_space_group_name_Hall '-P 2ybc'
_space_group_name_H-M_alt 'P 1 21/c 1'
_audit_creation_method SHELXL-2014
_audit_update_record
;
2021-07-16 deposited with the CCDC.	2021-09-06 downloaded from the CCDC.
;
_cell_angle_alpha 90
_cell_angle_beta 106.421(2)
_cell_angle_gamma 90
_cell_formula_units_Z 4
_cell_length_a 8.8872(5)
_cell_length_b 36.989(3)
_cell_length_c 9.4668(6)
_cell_measurement_reflns_used 9982
_cell_measurement_temperature 293(2)
_cell_measurement_theta_max 54.719
_cell_measurement_theta_min 4.619
_cell_volume 2985.1(4)
_computing_cell_refinement 'Bruker SAINT'
_computing_data_collection 'Bruker APEX3'
_computing_data_reduction 'Bruker SAINT'
_computing_molecular_graphics 'Bruker SHELXTL'
_computing_publication_material 'Bruker SHELXTL'
_computing_structure_refinement 'SHELXL-2014 (Sheldrick, 2014)'
_computing_structure_solution 'SHELXS-97 (Sheldrick 2008)'
_diffrn_ambient_temperature 293(2)
_diffrn_measured_fraction_theta_full 1.000
_diffrn_measured_fraction_theta_max 0.998
_diffrn_measurement_device_type 'Bruker APEX-II CCD'
_diffrn_measurement_method '0.5 wide w/ exposures'
_diffrn_radiation_type MoK\a
_diffrn_radiation_wavelength 0.71073
_diffrn_reflns_av_R_equivalents 0.0853
_diffrn_reflns_av_unetI/netI 0.0494
_diffrn_reflns_Laue_measured_fraction_full 1.000
_diffrn_reflns_Laue_measured_fraction_max 0.998
_diffrn_reflns_limit_h_max 10
_diffrn_reflns_limit_h_min -11
_diffrn_reflns_limit_k_max 48
_diffrn_reflns_limit_k_min -48
_diffrn_reflns_limit_l_max 12
_diffrn_reflns_limit_l_min -12
_diffrn_reflns_number 56590
_diffrn_reflns_point_group_measured_fraction_full 1.000
_diffrn_reflns_point_group_measured_fraction_max 0.998
_diffrn_reflns_theta_full 25.242
_diffrn_reflns_theta_max 27.565
_diffrn_reflns_theta_min 2.202
_exptl_absorpt_coefficient_mu 2.563
_exptl_absorpt_correction_T_max 0.903
_exptl_absorpt_correction_T_min 0.806
_exptl_absorpt_correction_type multi-scan
_exptl_absorpt_process_details SHELTXPREP
_exptl_crystal_colour colorless
_exptl_crystal_density_diffrn 1.680
_exptl_crystal_description block
_exptl_crystal_F_000 1448
_exptl_crystal_size_max 0.1
_exptl_crystal_size_mid 0.07
_exptl_crystal_size_min 0.04
_refine_diff_density_max 0.800
_refine_diff_density_min -0.893
_refine_diff_density_rms 0.137
_refine_ls_extinction_method none
_refine_ls_goodness_of_fit_ref 1.047
_refine_ls_hydrogen_treatment undef
_refine_ls_matrix_type full
_refine_ls_number_parameters 424
_refine_ls_number_reflns 6903
_refine_ls_number_restraints 0
_refine_ls_restrained_S_all 1.047
_refine_ls_R_factor_all 0.0618
_refine_ls_R_factor_gt 0.0413
_refine_ls_shift/su_max 0.002
_refine_ls_shift/su_mean 0.000
_refine_ls_structure_factor_coef Fsqd
_refine_ls_weighting_details 'w=1/[\s^2^(Fo^2^)+(0.0451P)^2^+9.6890P] where P=(Fo^2^+2Fc^2^)/3'
_refine_ls_weighting_scheme calc
_refine_ls_wR_factor_gt 0.0956
_refine_ls_wR_factor_ref 0.1062
_reflns_Friedel_coverage 0.000
_reflns_number_gt 5445
_reflns_number_total 6903
_reflns_threshold_expression 'I > 2\s(I)'
_cod_data_source_file d1dt01618k2.cif
_cod_data_source_block DyTPC1
_cod_depositor_comments
;
The following automatic conversions were performed:

data item '_chemical_melting_point' value 'N/a' was changed to '?' --
the value is undefined or not given.

Automatic conversion script
Id: cif_fix_values 7556 2019-12-06 15:28:31Z antanas 
;
_cod_original_cell_volume 2985.1(3)
_cod_original_sg_symbol_H-M 'P 21/c'
_cod_database_code 7708218
_shelx_space_group_comment
;
The symmetry employed for this shelxl refinement is uniquely defined
by the following loop, which should always be used as a source of
symmetry information in preference to the above space-group names.
They are only intended as comments.
;
_shelxl_version_number 2014-3

loop_
_space_group_symop_operation_xyz
'x, y, z'
'-x, y+1/2, -z+1/2'
'-x, -y, -z'
'x, -y-1/2, z-1/2'

loop_
_atom_site_label
_atom_site_type_symbol
_atom_site_fract_x
_atom_site_fract_y
_atom_site_fract_z
_atom_site_U_iso_or_equiv
_atom_site_adp_type
_atom_site_occupancy
_atom_site_site_symmetry_order
_atom_site_calc_flag
_atom_site_refinement_flags_posn
_atom_site_refinement_flags_adp
_atom_site_refinement_flags_occupancy
_atom_site_disorder_assembly
_atom_site_disorder_group
Dy1 Dy 0.15899(3) 0.57037(2) 0.18033(2) 0.01993(8) Uani 1 1 d . . . . .
O1 O 0.1432(4) 0.53216(10) 0.9544(4) 0.0289(8) Uani 1 1 d . . . . .
O2 O 0.0621(5) 0.58858(10) 0.9257(4) 0.0333(9) Uani 1 1 d . . . . .
O3 O 0.3167(5) 0.60670(10) 0.3862(4) 0.0337(9) Uani 1 1 d . . . . .
O4 O -0.0839(4) 0.53869(11) 0.1093(4) 0.0336(9) Uani 1 1 d . . . . .
O5 O 0.2347(5) 0.63368(11) 0.1706(4) 0.0373(9) Uani 1 1 d . . . . .
O6 O 0.4069(5) 0.56501(13) 0.1598(6) 0.0512(12) Uani 1 1 d . . . . .
O7 O 0.6350(7) 0.5529(2) 0.1322(8) 0.097(2) Uani 1 1 d . . . . .
N1 N 0.2522(5) 0.51137(12) 0.3067(5) 0.0273(10) Uani 1 1 d . . . . .
N2 N 0.0899(5) 0.55835(11) 0.4209(4) 0.0219(9) Uani 1 1 d . . . . .
N3 N -0.0497(5) 0.60935(12) 0.2301(5) 0.0287(10) Uani 1 1 d . . . . .
N4 N 0.5120(5) 0.73335(12) 0.5023(5) 0.0326(10) Uani 1 1 d . . . . .
N5 N 0.2370(6) 0.77061(15) 0.1824(6) 0.0435(13) Uani 1 1 d . . . . .
N6 N 0.8023(6) 0.67440(15) 0.7216(5) 0.0389(12) Uani 1 1 d . . . . .
C1 C 0.3226(7) 0.48734(16) 0.2411(6) 0.0348(13) Uani 1 1 d . . . . .
C2 C 0.1652(6) 0.53220(13) 0.5119(5) 0.0224(10) Uani 1 1 d . . . . .
C3 C 0.3897(7) 0.45546(17) 0.3104(7) 0.0399(14) Uani 1 1 d . . . . .
C4 C 0.0953(6) 0.55930(14) 0.8741(5) 0.0250(11) Uani 1 1 d . . . . .
C5 C 0.0873(6) 0.55765(14) 0.7130(5) 0.0234(10) Uani 1 1 d . . . . .
C6 C 0.2473(6) 0.50472(14) 0.4463(5) 0.0244(11) Uani 1 1 d . . . . .
C7 C 0.0041(6) 0.58411(14) 0.6182(5) 0.0235(10) Uani 1 1 d . . . . .
C8 C 0.0084(6) 0.58380(13) 0.4715(5) 0.0222(10) Uani 1 1 d . . . . .
C9 C 0.1664(6) 0.53066(14) 0.6606(5) 0.0256(11) Uani 1 1 d . . . . .
C10 C 0.3901(7) 0.44921(16) 0.4549(7) 0.0376(14) Uani 1 1 d . . . . .
C11 C 0.3247(7) 0.70171(16) 0.3082(7) 0.0364(13) Uani 1 1 d . . . . .
C12 C 0.3816(6) 0.66899(15) 0.3736(6) 0.0306(12) Uani 1 1 d . . . . .
C13 C 0.5034(6) 0.66855(15) 0.5043(6) 0.0301(12) Uani 1 1 d . . . . .
C14 C -0.0751(6) 0.61113(14) 0.3633(6) 0.0260(11) Uani 1 1 d . . . . .
C15 C 0.3162(6) 0.47394(15) 0.5236(6) 0.0313(12) Uani 1 1 d . . . . .
C16 C -0.2494(9) 0.66140(19) 0.2877(8) 0.0518(18) Uani 1 1 d . . . . .
C17 C 0.5685(6) 0.70153(15) 0.5615(6) 0.0305(12) Uani 1 1 d . . . . .
C18 C 0.3073(6) 0.63435(15) 0.3042(6) 0.0310(12) Uani 1 1 d . . . . .
C19 C 0.3359(7) 0.76995(16) 0.3194(7) 0.0372(13) Uani 1 1 d . . . . .
C20 C 0.7391(8) 0.73501(19) 0.7744(8) 0.0514(18) Uani 1 1 d . . . . .
C21 C -0.1254(7) 0.63239(18) 0.1244(7) 0.0427(15) Uani 1 1 d . . . . .
C22 C -0.1738(8) 0.63672(17) 0.3971(7) 0.0413(15) Uani 1 1 d . . . . .
C23 C 0.9749(9) 0.7074(2) 0.9206(7) 0.058(2) Uani 1 1 d . . . . .
C24 C -0.2256(8) 0.6590(2) 0.1487(7) 0.0524(19) Uani 1 1 d . . . . .
C25 C 0.3917(7) 0.73343(16) 0.3794(7) 0.0335(12) Uani 1 1 d . . . . .
C26 C 0.1893(8) 0.8033(2) 0.1228(8) 0.0513(17) Uani 1 1 d . . . . .
C27 C 0.3861(8) 0.80100(17) 0.4031(9) 0.0522(18) Uani 1 1 d . . . . .
C28 C 0.9351(8) 0.6768(2) 0.8347(7) 0.0476(17) Uani 1 1 d . . . . .
C29 C 0.8747(10) 0.7368(2) 0.8919(9) 0.064(2) Uani 1 1 d . . . . .
C30 C 0.7095(7) 0.70367(16) 0.6929(6) 0.0340(13) Uani 1 1 d . . . . .
C31 C 0.3369(9) 0.83414(19) 0.3387(10) 0.062(2) Uani 1 1 d . . . . .
C32 C 0.2388(9) 0.8354(2) 0.1957(10) 0.060(2) Uani 1 1 d . . . . .
C33 C 0.5097(9) 0.5675(2) 0.0986(10) 0.064(2) Uani 1 1 d . . . . .

loop_
_atom_site_aniso_label
_atom_site_aniso_U_11
_atom_site_aniso_U_22
_atom_site_aniso_U_33
_atom_site_aniso_U_23
_atom_site_aniso_U_13
_atom_site_aniso_U_12
Dy1 0.02153(12) 0.02393(13) 0.01459(12) -0.00156(10) 0.00553(8) 0.00070(10)
O1 0.041(2) 0.030(2) 0.0164(18) -0.0009(15) 0.0106(16) 0.0027(17)
O2 0.053(2) 0.030(2) 0.0181(19) -0.0023(16) 0.0113(17) 0.0061(18)
O3 0.039(2) 0.030(2) 0.030(2) -0.0005(17) 0.0050(17) -0.0025(17)
O4 0.0270(19) 0.037(2) 0.037(2) -0.0084(18) 0.0097(17) -0.0057(17)
O5 0.046(2) 0.039(2) 0.023(2) -0.0036(17) 0.0017(18) -0.0115(19)
O6 0.031(2) 0.060(3) 0.069(3) -0.012(2) 0.024(2) -0.001(2)
O7 0.048(3) 0.142(6) 0.116(5) 0.024(5) 0.050(4) 0.028(4)
N1 0.032(2) 0.031(2) 0.018(2) -0.0003(18) 0.0063(18) 0.0078(19)
N2 0.022(2) 0.025(2) 0.018(2) -0.0010(17) 0.0049(17) 0.0009(17)
N3 0.034(2) 0.035(3) 0.020(2) 0.0068(19) 0.0124(19) 0.010(2)
N4 0.034(2) 0.029(2) 0.033(3) -0.006(2) 0.006(2) -0.005(2)
N5 0.041(3) 0.043(3) 0.045(3) 0.004(3) 0.009(2) 0.002(2)
N6 0.036(3) 0.051(3) 0.029(3) 0.002(2) 0.006(2) 0.003(2)
C1 0.040(3) 0.037(3) 0.027(3) -0.006(2) 0.009(2) 0.011(3)
C2 0.025(2) 0.024(2) 0.018(2) 0.000(2) 0.006(2) -0.002(2)
C3 0.035(3) 0.041(3) 0.043(4) -0.004(3) 0.010(3) 0.013(3)
C4 0.032(3) 0.029(3) 0.014(2) 0.000(2) 0.007(2) -0.002(2)
C5 0.030(3) 0.030(3) 0.011(2) -0.005(2) 0.006(2) -0.008(2)
C6 0.024(2) 0.029(3) 0.020(3) 0.000(2) 0.005(2) 0.004(2)
C7 0.026(2) 0.028(3) 0.016(2) -0.003(2) 0.006(2) -0.003(2)
C8 0.026(2) 0.023(2) 0.018(2) -0.002(2) 0.007(2) -0.001(2)
C9 0.032(3) 0.026(3) 0.022(3) -0.001(2) 0.011(2) -0.004(2)
C10 0.034(3) 0.035(3) 0.040(4) -0.003(3) 0.005(3) 0.007(3)
C11 0.036(3) 0.033(3) 0.039(3) -0.002(3) 0.009(3) -0.004(2)
C12 0.032(3) 0.031(3) 0.031(3) -0.003(2) 0.013(2) -0.002(2)
C13 0.028(3) 0.032(3) 0.031(3) -0.006(2) 0.010(2) -0.003(2)
C14 0.030(3) 0.029(3) 0.019(3) 0.000(2) 0.007(2) 0.002(2)
C15 0.031(3) 0.027(3) 0.033(3) 0.002(2) 0.005(2) 0.005(2)
C16 0.060(4) 0.049(4) 0.054(4) 0.012(3) 0.028(4) 0.027(3)
C17 0.032(3) 0.036(3) 0.022(3) -0.002(2) 0.006(2) 0.001(2)
C18 0.027(3) 0.030(3) 0.037(3) -0.010(2) 0.011(2) -0.004(2)
C19 0.037(3) 0.031(3) 0.042(3) 0.005(3) 0.009(3) 0.000(3)
C20 0.051(4) 0.051(4) 0.045(4) -0.015(3) 0.001(3) -0.008(3)
C21 0.047(4) 0.052(4) 0.032(3) 0.013(3) 0.016(3) 0.016(3)
C22 0.051(4) 0.041(3) 0.040(4) 0.009(3) 0.026(3) 0.020(3)
C23 0.049(4) 0.084(6) 0.031(4) 0.006(4) -0.003(3) -0.007(4)
C24 0.057(4) 0.064(5) 0.043(4) 0.026(3) 0.026(3) 0.033(4)
C25 0.032(3) 0.033(3) 0.035(3) 0.002(2) 0.008(3) 0.000(2)
C26 0.050(4) 0.051(4) 0.056(4) 0.017(4) 0.020(3) 0.010(3)
C27 0.049(4) 0.031(3) 0.070(5) -0.007(3) 0.005(4) -0.002(3)
C28 0.042(4) 0.075(5) 0.024(3) 0.002(3) 0.007(3) -0.004(3)
C29 0.065(5) 0.068(5) 0.046(5) -0.018(4) -0.006(4) -0.016(4)
C30 0.035(3) 0.038(3) 0.028(3) 0.000(2) 0.006(2) -0.007(3)
C31 0.059(5) 0.032(4) 0.091(7) -0.001(4) 0.016(5) 0.003(3)
C32 0.059(5) 0.052(5) 0.075(6) 0.016(4) 0.029(4) 0.012(4)
C33 0.042(4) 0.083(6) 0.075(6) 0.018(4) 0.032(4) 0.013(4)

loop_
_atom_type_symbol
_atom_type_description
_atom_type_scat_dispersion_real
_atom_type_scat_dispersion_imag
_atom_type_scat_source
C C 0.0033 0.0016 'International Tables Vol C Tables 4.2.6.8 and 6.1.1.4'
N N 0.0061 0.0033 'International Tables Vol C Tables 4.2.6.8 and 6.1.1.4'
O O 0.0106 0.0060 'International Tables Vol C Tables 4.2.6.8 and 6.1.1.4'
Dy Dy -0.1892 4.4098 'International Tables Vol C Tables 4.2.6.8 and 6.1.1.4'

loop_
_geom_angle_atom_site_label_1
_geom_angle_atom_site_label_2
_geom_angle_atom_site_label_3
_geom_angle
_geom_angle_site_symmetry_1
_geom_angle_site_symmetry_3
_geom_angle_publ_flag
O6 Dy1 O4 139.12(15) . . ?
O6 Dy1 O2 91.13(16) . 1_554 ?
O4 Dy1 O2 79.43(14) . 1_554 ?
O6 Dy1 O3 76.47(15) . . ?
O4 Dy1 O3 139.70(13) . . ?
O2 Dy1 O3 127.03(13) 1_554 . ?
O6 Dy1 O5 78.26(16) . . ?
O4 Dy1 O5 134.28(14) . . ?
O2 Dy1 O5 73.70(13) 1_554 . ?
O3 Dy1 O5 53.43(12) . . ?
O6 Dy1 N1 76.58(16) . . ?
O4 Dy1 N1 81.81(14) . . ?
O2 Dy1 N1 133.92(13) 1_554 . ?
O3 Dy1 N1 93.44(13) . . ?
O5 Dy1 N1 142.38(14) . . ?
O6 Dy1 N3 148.82(16) . . ?
O4 Dy1 N3 71.02(14) . . ?
O2 Dy1 N3 87.29(13) 1_554 . ?
O3 Dy1 N3 79.75(14) . . ?
O5 Dy1 N3 71.41(15) . . ?
N1 Dy1 N3 125.04(14) . . ?
O6 Dy1 N2 122.87(16) . . ?
O4 Dy1 N2 74.89(13) . . ?
O2 Dy1 N2 145.99(13) 1_554 . ?
O3 Dy1 N2 67.38(13) . . ?
O5 Dy1 N2 109.74(13) . . ?
N1 Dy1 N2 63.62(13) . . ?
N3 Dy1 N2 63.56(13) . . ?
O6 Dy1 O1 72.73(15) . 1_554 ?
O4 Dy1 O1 69.98(12) . 1_554 ?
O2 Dy1 O1 52.71(12) 1_554 1_554 ?
O3 Dy1 O1 149.14(13) . 1_554 ?
O5 Dy1 O1 116.89(12) . 1_554 ?
N1 Dy1 O1 81.34(13) . 1_554 ?
N3 Dy1 O1 127.91(13) . 1_554 ?
N2 Dy1 O1 133.17(12) . 1_554 ?
O6 Dy1 C18 75.93(16) . . ?
O4 Dy1 C18 144.73(14) . . ?
O2 Dy1 C18 100.08(15) 1_554 . ?
O3 Dy1 C18 27.01(15) . . ?
O5 Dy1 C18 26.42(15) . . ?
N1 Dy1 C18 118.80(16) . . ?
N3 Dy1 C18 73.72(15) . . ?
N2 Dy1 C18 88.68(15) . . ?
O1 Dy1 C18 137.07(14) 1_554 . ?
O6 Dy1 C4 79.49(17) . 1_554 ?
O4 Dy1 C4 74.68(14) . 1_554 ?
O2 Dy1 C4 26.33(14) 1_554 1_554 ?
O3 Dy1 C4 143.01(14) . 1_554 ?
O5 Dy1 C4 94.44(14) . 1_554 ?
N1 Dy1 C4 107.84(14) . 1_554 ?
N3 Dy1 C4 109.47(15) . 1_554 ?
N2 Dy1 C4 149.30(14) . 1_554 ?
O1 Dy1 C4 26.49(13) 1_554 1_554 ?
C18 Dy1 C4 119.14(16) . 1_554 ?
C4 O1 Dy1 89.6(3) . 1_556 ?
C4 O2 Dy1 95.2(3) . 1_556 ?
C18 O3 Dy1 91.8(3) . . ?
C18 O5 Dy1 92.8(3) . . ?
C33 O6 Dy1 155.6(5) . . ?
C1 N1 C6 118.7(5) . . ?
C1 N1 Dy1 119.4(4) . . ?
C6 N1 Dy1 121.6(3) . . ?
C2 N2 C8 119.6(4) . . ?
C2 N2 Dy1 119.6(3) . . ?
C8 N2 Dy1 118.7(3) . . ?
C21 N3 C14 119.1(5) . . ?
C21 N3 Dy1 118.0(4) . . ?
C14 N3 Dy1 122.4(3) . . ?
C17 N4 C25 118.6(5) . . ?
C19 N5 C26 117.5(6) . . ?
C30 N6 C28 117.0(6) . . ?
N1 C1 C3 122.5(5) . . ?
N2 C2 C9 122.2(5) . . ?
N2 C2 C6 116.1(4) . . ?
C9 C2 C6 121.7(5) . . ?
C10 C3 C1 119.0(5) . . ?
O2 C4 O1 121.9(5) . . ?
O2 C4 C5 118.6(5) . . ?
O1 C4 C5 119.3(5) . . ?
O2 C4 Dy1 58.4(3) . 1_556 ?
O1 C4 Dy1 63.9(3) . 1_556 ?
C5 C4 Dy1 169.5(4) . 1_556 ?
C7 C5 C9 120.4(4) . . ?
C7 C5 C4 119.2(5) . . ?
C9 C5 C4 120.4(5) . . ?
N1 C6 C15 121.8(5) . . ?
N1 C6 C2 116.0(4) . . ?
C15 C6 C2 122.2(5) . . ?
C5 C7 C8 118.4(5) . . ?
N2 C8 C7 121.6(5) . . ?
N2 C8 C14 116.3(4) . . ?
C7 C8 C14 122.1(5) . . ?
C5 C9 C2 117.8(5) . . ?
C15 C10 C3 118.8(5) . . ?
C25 C11 C12 117.7(5) . . ?
C11 C12 C13 120.0(5) . . ?
C11 C12 C18 119.2(5) . . ?
C13 C12 C18 120.8(5) . . ?
C12 C13 C17 117.9(5) . . ?
N3 C14 C22 122.3(5) . . ?
N3 C14 C8 115.5(4) . . ?
C22 C14 C8 122.1(5) . . ?
C6 C15 C10 119.1(5) . . ?
C24 C16 C22 119.2(6) . . ?
N4 C17 C13 122.8(5) . . ?
N4 C17 C30 115.4(5) . . ?
C13 C17 C30 121.8(5) . . ?
O5 C18 O3 121.9(5) . . ?
O5 C18 C12 119.8(5) . . ?
O3 C18 C12 118.2(5) . . ?
O5 C18 Dy1 60.7(3) . . ?
O3 C18 Dy1 61.2(3) . . ?
C12 C18 Dy1 177.7(4) . . ?
N5 C19 C27 123.3(6) . . ?
N5 C19 C25 116.0(5) . . ?
C27 C19 C25 120.6(6) . . ?
C29 C20 C30 118.2(7) . . ?
N3 C21 C24 122.5(5) . . ?
C14 C22 C16 118.4(5) . . ?
C29 C23 C28 119.0(6) . . ?
C16 C24 C21 118.5(6) . . ?
N4 C25 C11 122.9(5) . . ?
N4 C25 C19 115.5(5) . . ?
C11 C25 C19 121.6(5) . . ?
N5 C26 C32 122.9(7) . . ?
C19 C27 C31 117.9(7) . . ?
N6 C28 C23 122.8(7) . . ?
C23 C29 C20 119.0(7) . . ?
N6 C30 C20 123.9(6) . . ?
N6 C30 C17 116.6(5) . . ?
C20 C30 C17 119.5(6) . . ?
C27 C31 C32 119.5(7) . . ?
C26 C32 C31 118.7(7) . . ?
O7 C33 O6 127.3(8) . . ?

loop_
_geom_bond_atom_site_label_1
_geom_bond_atom_site_label_2
_geom_bond_distance
_geom_bond_site_symmetry_2
_geom_bond_publ_flag
Dy1 O6 2.275(4) . ?
Dy1 O4 2.380(4) . ?
Dy1 O2 2.415(4) 1_554 ?
Dy1 O3 2.455(4) . ?
Dy1 O5 2.446(4) . ?
Dy1 N1 2.514(4) . ?
Dy1 N3 2.497(4) . ?
Dy1 N2 2.560(4) . ?
Dy1 O1 2.534(3) 1_554 ?
Dy1 C18 2.800(5) . ?
Dy1 C4 2.822(5) 1_554 ?
O1 C4 1.259(6) . ?
O1 Dy1 2.534(3) 1_556 ?
O2 C4 1.257(6) . ?
O2 Dy1 2.415(4) 1_556 ?
O3 C18 1.272(7) . ?
O5 C18 1.247(7) . ?
O6 C33 1.216(8) . ?
O7 C33 1.198(9) . ?
N1 C1 1.336(7) . ?
N1 C6 1.357(6) . ?
N2 C2 1.342(6) . ?
N2 C8 1.355(6) . ?
N3 C21 1.341(7) . ?
N3 C14 1.344(6) . ?
N4 C17 1.339(7) . ?
N4 C25 1.339(7) . ?
N5 C19 1.345(8) . ?
N5 C26 1.350(8) . ?
N6 C30 1.342(8) . ?
N6 C28 1.354(8) . ?
C1 C3 1.398(8) . ?
C2 C9 1.406(7) . ?
C2 C6 1.486(7) . ?
C3 C10 1.386(9) . ?
C4 C5 1.508(7) . ?
C4 Dy1 2.822(5) 1_556 ?
C5 C7 1.391(7) . ?
C5 C9 1.390(7) . ?
C6 C15 1.398(7) . ?
C7 C8 1.401(7) . ?
C8 C14 1.481(7) . ?
C10 C15 1.390(8) . ?
C11 C25 1.399(8) . ?
C11 C12 1.388(8) . ?
C12 C13 1.395(8) . ?
C12 C18 1.505(8) . ?
C13 C17 1.393(8) . ?
C14 C22 1.387(7) . ?
C16 C24 1.393(9) . ?
C16 C22 1.401(9) . ?
C17 C30 1.497(8) . ?
C19 C27 1.395(9) . ?
C19 C25 1.495(8) . ?
C20 C29 1.391(10) . ?
C20 C30 1.376(9) . ?
C21 C24 1.389(9) . ?
C23 C29 1.381(11) . ?
C23 C28 1.380(10) . ?
C26 C32 1.382(11) . ?
C27 C31 1.384(10) . ?
C31 C32 1.388(11) . ?
